data_7111956
loop_
_publ_author_name
'Jonathan W. Dube'
'Zachary D. Brown'
'Christine A. Caputo'
'Philip P. Power'
'Paul J. Ragogna'

_publ_section_title
;
 Activation of gaseous PH3 with low coordinate diaryltetrylene compounds
;
_journal_name_full Chem.Commun.
_journal_page_first 1944
_journal_paper_doi 10.1039/c3cc48933g
_journal_volume 50
_journal_year 2014
_chemical_formula_moiety 'C48 H53 Ge P, C6 H14'
_chemical_formula_sum 'C54 H67 Ge P'
_chemical_formula_weight 819.64
_chemical_name_systematic
; 
 ? 
;
_space_group_IT_number 14
_symmetry_cell_setting monoclinic
_symmetry_space_group_name_Hall '-P 2ybc'
_symmetry_space_group_name_H-M 'P 1 21/c 1'
_atom_sites_solution_hydrogens geom
_atom_sites_solution_primary direct
_atom_sites_solution_secondary difmap
_audit_creation_method SHELXL-97
_cell_angle_alpha 90.00
_cell_angle_beta 111.25(3)
_cell_angle_gamma 90.00
_cell_formula_units_Z 4
_cell_length_a 14.813(3)
_cell_length_b 19.868(4)
_cell_length_c 16.899(3)
_cell_measurement_temperature 150(2)
_cell_volume 4635.3(18)
_computing_cell_refinement DENZO
_computing_data_collection SMART
_computing_data_reduction SMART
_computing_molecular_graphics 'SHELXP-97 (Sheldrick, 1997)'
_computing_publication_material 'SHELXP-97 (Sheldrick, 1997)'
_computing_structure_refinement 'SHELXL-97 (Sheldrick, 1997)'
_computing_structure_solution 'SHELXS-97 (Sheldrick, 1990)'
_diffrn_ambient_temperature 150(2)
_diffrn_measured_fraction_theta_full 0.993
_diffrn_measured_fraction_theta_max 0.993
_diffrn_measurement_device_type 'Nonius Cappa CCD'
_diffrn_measurement_method '\f and \w scans'
_diffrn_radiation_monochromator graphite
_diffrn_radiation_source 'fine-focus sealed tube'
_diffrn_radiation_type MoK\a
_diffrn_radiation_wavelength 0.71073
_diffrn_reflns_av_R_equivalents 0.0449
_diffrn_reflns_av_sigmaI/netI 0.0367
_diffrn_reflns_limit_h_max 17
_diffrn_reflns_limit_h_min -19
_diffrn_reflns_limit_k_max 25
_diffrn_reflns_limit_k_min -25
_diffrn_reflns_limit_l_max 21
_diffrn_reflns_limit_l_min -20
_diffrn_reflns_number 35818
_diffrn_reflns_theta_full 27.56
_diffrn_reflns_theta_max 27.56
_diffrn_reflns_theta_min 1.65
_diffrn_standards_number 0
_exptl_absorpt_coefficient_mu 0.729
_exptl_absorpt_correction_T_max 0.9610
_exptl_absorpt_correction_T_min 0.9086
_exptl_absorpt_correction_type multi-scan
_exptl_absorpt_process_details SADABS
_exptl_crystal_colour colourless
_exptl_crystal_density_diffrn 1.175
_exptl_crystal_density_method 'not measured'
_exptl_crystal_description prism
_exptl_crystal_F_000 1752
_exptl_crystal_size_max 0.13
_exptl_crystal_size_mid 0.06
_exptl_crystal_size_min 0.05
_refine_diff_density_max 0.568
_refine_diff_density_min -0.745
_refine_diff_density_rms 0.077
_refine_ls_extinction_method none
_refine_ls_goodness_of_fit_ref 1.017
_refine_ls_hydrogen_treatment mixed
_refine_ls_matrix_type full
_refine_ls_number_parameters 538
_refine_ls_number_reflns 10616
_refine_ls_number_restraints 5
_refine_ls_restrained_S_all 1.018
_refine_ls_R_factor_all 0.0751
_refine_ls_R_factor_gt 0.0583
_refine_ls_shift/su_max 0.000
_refine_ls_shift/su_mean 0.000
_refine_ls_structure_factor_coef Fsqd
_refine_ls_weighting_details 'calc w=1/[\s^2^(Fo^2^)+(0.0775P)^2^+5.2736P] where P=(Fo^2^+2Fc^2^)/3'
_refine_ls_weighting_scheme calc
_refine_ls_wR_factor_gt 0.1449
_refine_ls_wR_factor_ref 0.1563
_reflns_number_gt 8551
_reflns_number_total 10616
_reflns_threshold_expression >2sigma(I)
_cod_data_source_file c3cc48933g.txt
_cod_data_source_block 2Ge
_cod_original_cell_volume 4635.1(16)
_cod_original_sg_symbol_H-M P21/c
_cod_database_code 7111956

loop_
_symmetry_equiv_pos_as_xyz
'x, y, z'
'-x, y+1/2, -z+1/2'
'-x, -y, -z'
'x, -y-1/2, z-1/2'

loop_
_atom_site_label
_atom_site_type_symbol
_atom_site_fract_x
_atom_site_fract_y
_atom_site_fract_z
_atom_site_U_iso_or_equiv
_atom_site_adp_type
_atom_site_occupancy
_atom_site_symmetry_multiplicity
_atom_site_calc_flag
_atom_site_refinement_flags
_atom_site_disorder_assembly
_atom_site_disorder_group
Ge1A Ge 0.08859(4) 0.406247(16) 0.19849(3) 0.02687(13) Uani 0.921(2) 1 d P A 1
P1A P 0.18389(9) 0.38381(5) 0.11885(7) 0.0541(3) Uani 0.921(2) 1 d P A 1
H1GE H -0.016(3) 0.4077(17) 0.128(2) 0.043(10) Uiso 0.921(2) 1 d P A 1
H1PA H 0.154(3) 0.4209(19) 0.076(2) 0.042(9) Uiso 0.921(2) 1 d P A 1
H2PA H 0.131(3) 0.330(2) 0.082(3) 0.071(13) Uiso 0.921(2) 1 d P A 1
Ge1B Ge 0.1318(5) 0.3998(2) 0.2202(3) 0.0262(12) Uiso 0.079(2) 1 d P A 2
P1B P 0.0496(9) 0.3868(6) 0.0745(8) 0.054(3) Uiso 0.079(2) 1 d P A 2
C1 C 0.11356(18) 0.49448(13) 0.25710(16) 0.0298(5) Uani 1 1 d . . .
C2 C 0.05602(19) 0.51563(12) 0.30399(16) 0.0296(5) Uani 1 1 d . A .
C3 C 0.0847(2) 0.57228(14) 0.35624(17) 0.0336(6) Uani 1 1 d . . .
H3A H 0.0487 0.5848 0.3904 0.040 Uiso 1 1 calc R A .
C4 C 0.1636(2) 0.61038(14) 0.35965(19) 0.0366(6) Uani 1 1 d . A .
H4A H 0.1844 0.6469 0.3984 0.044 Uiso 1 1 calc R . .
C5 C 0.2124(2) 0.59483(14) 0.30585(19) 0.0370(6) Uani 1 1 d . . .
H5A H 0.2633 0.6233 0.3044 0.044 Uiso 1 1 calc R A .
C6 C 0.18793(19) 0.53809(13) 0.25374(17) 0.0330(5) Uani 1 1 d . A .
C7 C 0.2370(2) 0.53337(13) 0.18974(18) 0.0343(6) Uani 1 1 d . . .
C8 C 0.3339(2) 0.51287(16) 0.21274(19) 0.0404(6) Uani 1 1 d . A .
C9 C 0.3782(2) 0.51601(19) 0.1531(2) 0.0495(8) Uani 1 1 d . . .
H9A H 0.4433 0.5012 0.1688 0.059 Uiso 1 1 calc R A .
C10 C 0.3310(2) 0.53994(17) 0.0716(2) 0.0469(7) Uani 1 1 d . A .
C11 C 0.2356(2) 0.56022(16) 0.0493(2) 0.0438(7) Uani 1 1 d . . .
H11A H 0.2016 0.5760 -0.0067 0.053 Uiso 1 1 calc R A .
C12 C 0.1881(2) 0.55813(14) 0.10705(19) 0.0373(6) Uani 1 1 d . A .
C13 C 0.3896(2) 0.4873(2) 0.3004(2) 0.0551(9) Uani 1 1 d . . .
H13A H 0.4559 0.4765 0.3052 0.083 Uiso 1 1 calc R A .
H13B H 0.3581 0.4467 0.3111 0.083 Uiso 1 1 calc R . .
H13C H 0.3911 0.5219 0.3421 0.083 Uiso 1 1 calc R . .
C14 C 0.3822(3) 0.5455(3) 0.0091(3) 0.0709(12) Uani 1 1 d . . .
H14A H 0.4389 0.5748 0.0327 0.106 Uiso 1 1 calc R A .
H14B H 0.3379 0.5646 -0.0443 0.106 Uiso 1 1 calc R . .
H14C H 0.4031 0.5007 -0.0016 0.106 Uiso 1 1 calc R . .
C15 C 0.0843(2) 0.58269(18) 0.0775(2) 0.0484(8) Uani 1 1 d . . .
H15A H 0.0684 0.6064 0.0233 0.073 Uiso 1 1 calc R A .
H15B H 0.0766 0.6134 0.1200 0.073 Uiso 1 1 calc R . .
H15C H 0.0407 0.5441 0.0701 0.073 Uiso 1 1 calc R . .
C16 C -0.04387(19) 0.49041(13) 0.29460(17) 0.0316(5) Uani 1 1 d . . .
C17 C -0.06262(19) 0.45727(13) 0.36099(17) 0.0323(5) Uani 1 1 d . A .
C18 C -0.1581(2) 0.44832(15) 0.35582(19) 0.0397(6) Uani 1 1 d . . .
H18A H -0.1698 0.4254 0.4005 0.048 Uiso 1 1 calc R A .
C19 C -0.2358(2) 0.47169(17) 0.2881(2) 0.0455(7) Uani 1 1 d . A .
C20 C -0.2167(2) 0.50480(17) 0.2236(2) 0.0463(7) Uani 1 1 d . . .
H20A H -0.2696 0.5213 0.1765 0.056 Uiso 1 1 calc R A .
C21 C -0.1229(2) 0.51475(15) 0.22502(19) 0.0384(6) Uani 1 1 d . A .
C22 C -0.1091(2) 0.55311(19) 0.1534(2) 0.0508(8) Uani 1 1 d . . .
H22A H -0.1720 0.5690 0.1141 0.076 Uiso 1 1 calc R A .
H22B H -0.0797 0.5235 0.1230 0.076 Uiso 1 1 calc R . .
H22C H -0.0665 0.5918 0.1763 0.076 Uiso 1 1 calc R . .
C23 C -0.3379(2) 0.4608(2) 0.2837(3) 0.0663(11) Uani 1 1 d . . .
H23A H -0.3377 0.4297 0.3288 0.099 Uiso 1 1 calc R A .
H23B H -0.3766 0.4418 0.2283 0.099 Uiso 1 1 calc R . .
H23C H -0.3658 0.5040 0.2913 0.099 Uiso 1 1 calc R . .
C24 C 0.0176(2) 0.43100(15) 0.43785(18) 0.0365(6) Uani 1 1 d . . .
H24A H -0.0099 0.4117 0.4776 0.055 Uiso 1 1 calc R A .
H24B H 0.0615 0.4679 0.4656 0.055 Uiso 1 1 calc R . .
H24C H 0.0536 0.3962 0.4206 0.055 Uiso 1 1 calc R . .
C25 C 0.17511(19) 0.32051(13) 0.35882(16) 0.0319(5) Uani 1 1 d . A .
C26 C 0.1604(2) 0.27476(14) 0.41621(18) 0.0367(6) Uani 1 1 d . . .
H26A H 0.2085 0.2706 0.4714 0.044 Uiso 1 1 calc R . .
C27 C 0.0781(2) 0.23554(14) 0.39479(18) 0.0386(6) Uani 1 1 d . . .
H27A H 0.0676 0.2073 0.4360 0.046 Uiso 1 1 calc R . .
C28 C 0.0113(2) 0.23776(14) 0.31306(18) 0.0363(6) Uani 1 1 d . . .
H28A H -0.0424 0.2079 0.2967 0.044 Uiso 1 1 calc R . .
C29 C 0.10031(18) 0.32940(13) 0.27834(16) 0.0291(5) Uani 1 1 d . . .
C30 C 0.02145(19) 0.28343(12) 0.25380(16) 0.0293(5) Uani 1 1 d . A .
C31 C -0.04800(19) 0.27574(12) 0.16355(16) 0.0304(5) Uani 1 1 d . . .
C32 C -0.1446(2) 0.29700(13) 0.13912(17) 0.0324(5) Uani 1 1 d . A .
C33 C -0.2073(2) 0.28732(14) 0.05552(18) 0.0364(6) Uani 1 1 d . . .
H33A H -0.2726 0.3019 0.0395 0.044 Uiso 1 1 calc R A .
C34 C -0.1777(2) 0.25712(14) -0.00496(18) 0.0379(6) Uani 1 1 d . A .
C35 C -0.0831(2) 0.23349(14) 0.02106(17) 0.0357(6) Uani 1 1 d . . .
H35A H -0.0618 0.2117 -0.0191 0.043 Uiso 1 1 calc R A .
C36 C -0.0183(2) 0.24085(13) 0.10473(17) 0.0333(6) Uani 1 1 d . A .
C37 C -0.1815(2) 0.33012(16) 0.2014(2) 0.0430(7) Uani 1 1 d . . .
H37A H -0.1398 0.3684 0.2281 0.064 Uiso 1 1 calc R A .
H37B H -0.1809 0.2976 0.2451 0.064 Uiso 1 1 calc R . .
H37C H -0.2478 0.3461 0.1716 0.064 Uiso 1 1 calc R . .
C38 C -0.2453(3) 0.25043(19) -0.0961(2) 0.0518(8) Uani 1 1 d . . .
H38A H -0.3121 0.2464 -0.0982 0.078 Uiso 1 1 calc R A .
H38B H -0.2282 0.2102 -0.1211 0.078 Uiso 1 1 calc R . .
H38C H -0.2396 0.2903 -0.1280 0.078 Uiso 1 1 calc R . .
C39 C 0.0797(2) 0.20784(15) 0.1301(2) 0.0407(6) Uani 1 1 d . . .
H39A H 0.0864 0.1863 0.0804 0.061 Uiso 1 1 calc R A .
H39B H 0.0860 0.1738 0.1738 0.061 Uiso 1 1 calc R . .
H39C H 0.1304 0.2419 0.1526 0.061 Uiso 1 1 calc R . .
C40 C 0.27852(19) 0.34540(14) 0.38527(17) 0.0350(6) Uani 1 1 d . . .
C41 C 0.3414(2) 0.30695(17) 0.3574(2) 0.0451(7) Uani 1 1 d . A .
C42 C 0.4409(2) 0.32046(19) 0.3897(2) 0.0491(8) Uani 1 1 d . . .
H42A H 0.4823 0.2951 0.3692 0.059 Uiso 1 1 calc R A .
C43 C 0.4807(2) 0.36943(17) 0.4501(2) 0.0435(7) Uani 1 1 d . A .
C44 C 0.4186(2) 0.40602(15) 0.47859(19) 0.0405(6) Uani 1 1 d . . .
H44A H 0.4449 0.4398 0.5205 0.049 Uiso 1 1 calc R A .
C45 C 0.2575(2) 0.43509(17) 0.4840(2) 0.0440(7) Uani 1 1 d . . .
H45A H 0.2990 0.4654 0.5279 0.066 Uiso 1 1 calc R A .
H45B H 0.2231 0.4047 0.5091 0.066 Uiso 1 1 calc R . .
H45C H 0.2104 0.4616 0.4389 0.066 Uiso 1 1 calc R . .
C46 C 0.3058(2) 0.2494(2) 0.2956(2) 0.0607(10) Uani 1 1 d . . .
H46A H 0.3594 0.2183 0.3023 0.091 Uiso 1 1 calc R A .
H46B H 0.2811 0.2670 0.2375 0.091 Uiso 1 1 calc R . .
H46C H 0.2538 0.2255 0.3069 0.091 Uiso 1 1 calc R . .
C47 C 0.5888(2) 0.3828(2) 0.4844(2) 0.0566(9) Uani 1 1 d . . .
H47A H 0.6086 0.3993 0.4385 0.085 Uiso 1 1 calc R A .
H47B H 0.6236 0.3410 0.5075 0.085 Uiso 1 1 calc R . .
H47C H 0.6042 0.4167 0.5295 0.085 Uiso 1 1 calc R . .
C48 C 0.3186(2) 0.39471(14) 0.44758(18) 0.0360(6) Uani 1 1 d . A .
C1S C 0.6116(6) 0.8515(5) 0.4884(7) 0.174(4) Uani 1 1 d D . .
H1SA H 0.5903 0.8888 0.5154 0.261 Uiso 1 1 calc R . .
H1SB H 0.6558 0.8686 0.4617 0.261 Uiso 1 1 calc R . .
H1SC H 0.6451 0.8178 0.5313 0.261 Uiso 1 1 calc R . .
C5S C 0.4657(8) 0.6844(6) 0.2788(9) 0.252(9) Uani 1 1 d D . .
H5S1 H 0.4116 0.6538 0.2753 0.302 Uiso 1 1 calc R . .
H5S2 H 0.4521 0.7009 0.2203 0.302 Uiso 1 1 calc R . .
C4S C 0.4534(8) 0.7443(8) 0.3274(7) 0.246(8) Uani 1 1 d D . .
H4SA H 0.4159 0.7327 0.3635 0.295 Uiso 1 1 calc R . .
H4SB H 0.4204 0.7815 0.2887 0.295 Uiso 1 1 calc R . .
C3S C 0.5561(7) 0.7626(5) 0.3804(6) 0.214(6) Uani 1 1 d D . .
H3SA H 0.5906 0.7268 0.4207 0.257 Uiso 1 1 calc R . .
H3SB H 0.5945 0.7772 0.3461 0.257 Uiso 1 1 calc R . .
C6S C 0.5524(8) 0.6402(6) 0.2985(7) 0.288(10) Uani 1 1 d D . .
H6SA H 0.5408 0.6067 0.2533 0.431 Uiso 1 1 calc R . .
H6SB H 0.5645 0.6173 0.3527 0.431 Uiso 1 1 calc R . .
H6SC H 0.6089 0.6676 0.3023 0.431 Uiso 1 1 calc R . .
C2S C 0.5250(9) 0.8197(6) 0.4219(7) 0.259(8) Uani 1 1 d D . .
H2SA H 0.4796 0.8031 0.4485 0.311 Uiso 1 1 calc R . .
H2SB H 0.4906 0.8538 0.3786 0.311 Uiso 1 1 calc R . .

loop_
_atom_site_aniso_label
_atom_site_aniso_U_11
_atom_site_aniso_U_22
_atom_site_aniso_U_33
_atom_site_aniso_U_23
_atom_site_aniso_U_13
_atom_site_aniso_U_12
Ge1A 0.0299(3) 0.02533(16) 0.02618(18) -0.00174(12) 0.01117(18) -0.00219(13)
P1A 0.0737(7) 0.0469(5) 0.0631(6) -0.0145(5) 0.0505(6) -0.0113(5)
C1 0.0309(12) 0.0282(12) 0.0308(12) -0.0023(10) 0.0118(10) -0.0020(10)
C2 0.0331(13) 0.0258(12) 0.0311(12) -0.0006(10) 0.0131(11) 0.0006(10)
C3 0.0357(14) 0.0305(13) 0.0364(14) -0.0037(11) 0.0152(11) 0.0024(11)
C4 0.0378(14) 0.0302(13) 0.0407(15) -0.0076(11) 0.0128(12) -0.0021(11)
C5 0.0352(14) 0.0319(14) 0.0458(16) -0.0070(12) 0.0171(12) -0.0066(11)
C6 0.0336(13) 0.0298(13) 0.0371(14) -0.0030(11) 0.0147(11) -0.0030(10)
C7 0.0359(14) 0.0308(13) 0.0400(14) -0.0041(11) 0.0184(12) -0.0054(11)
C8 0.0327(14) 0.0519(17) 0.0382(15) -0.0001(13) 0.0146(12) -0.0047(12)
C9 0.0360(15) 0.069(2) 0.0491(18) 0.0036(16) 0.0228(14) 0.0023(15)
C10 0.0463(17) 0.0549(19) 0.0477(17) 0.0024(15) 0.0269(15) -0.0027(14)
C11 0.0495(17) 0.0417(16) 0.0444(16) 0.0087(13) 0.0219(14) 0.0012(13)
C12 0.0422(15) 0.0304(13) 0.0433(15) 0.0055(11) 0.0203(13) 0.0000(11)
C13 0.0353(16) 0.085(3) 0.0445(18) 0.0079(17) 0.0140(14) 0.0024(16)
C14 0.065(2) 0.102(3) 0.061(2) 0.016(2) 0.041(2) 0.010(2)
C15 0.0465(18) 0.0539(19) 0.0456(17) 0.0130(15) 0.0177(14) 0.0099(14)
C16 0.0327(13) 0.0303(13) 0.0338(13) -0.0028(10) 0.0145(11) 0.0000(10)
C17 0.0339(13) 0.0325(13) 0.0343(13) -0.0057(11) 0.0171(11) -0.0015(10)
C18 0.0393(15) 0.0452(16) 0.0419(15) -0.0068(13) 0.0235(13) -0.0049(12)
C19 0.0328(14) 0.0590(19) 0.0495(17) -0.0101(15) 0.0206(13) -0.0009(13)
C20 0.0325(14) 0.0568(19) 0.0461(17) -0.0019(14) 0.0101(13) 0.0036(13)
C21 0.0326(14) 0.0433(15) 0.0394(15) 0.0002(12) 0.0129(12) 0.0027(11)
C22 0.0423(17) 0.061(2) 0.0458(17) 0.0132(15) 0.0115(14) 0.0043(15)
C23 0.0371(18) 0.100(3) 0.066(2) -0.007(2) 0.0246(17) -0.0039(19)
C24 0.0409(15) 0.0366(14) 0.0372(14) 0.0013(11) 0.0203(12) 0.0015(12)
C25 0.0332(13) 0.0317(13) 0.0302(13) -0.0042(10) 0.0105(11) 0.0018(10)
C26 0.0401(15) 0.0357(14) 0.0313(13) 0.0010(11) 0.0093(11) 0.0033(11)
C27 0.0466(16) 0.0345(14) 0.0342(14) 0.0047(11) 0.0139(12) -0.0004(12)
C28 0.0409(15) 0.0316(13) 0.0364(14) 0.0012(11) 0.0141(12) -0.0047(11)
C29 0.0326(13) 0.0278(12) 0.0283(12) -0.0031(10) 0.0127(10) 0.0000(10)
C30 0.0332(13) 0.0241(11) 0.0316(13) -0.0016(10) 0.0130(11) -0.0023(10)
C31 0.0362(13) 0.0247(12) 0.0313(13) 0.0002(10) 0.0134(11) -0.0056(10)
C32 0.0374(14) 0.0268(12) 0.0339(13) -0.0013(10) 0.0140(11) -0.0054(10)
C33 0.0366(14) 0.0316(13) 0.0375(14) 0.0009(11) 0.0091(12) -0.0028(11)
C34 0.0486(16) 0.0309(13) 0.0322(14) 0.0009(11) 0.0122(12) -0.0077(12)
C35 0.0444(15) 0.0323(13) 0.0321(13) -0.0043(11) 0.0160(12) -0.0073(11)
C36 0.0405(14) 0.0262(12) 0.0352(14) -0.0025(10) 0.0161(12) -0.0070(10)
C37 0.0393(15) 0.0476(17) 0.0430(16) -0.0069(13) 0.0160(13) 0.0009(13)
C38 0.056(2) 0.057(2) 0.0354(16) -0.0042(14) 0.0079(14) -0.0054(16)
C39 0.0426(16) 0.0373(15) 0.0441(16) -0.0074(12) 0.0180(13) -0.0024(12)
C40 0.0308(13) 0.0396(14) 0.0334(13) -0.0017(11) 0.0104(11) 0.0015(11)
C41 0.0346(15) 0.0569(19) 0.0420(16) -0.0127(14) 0.0118(13) 0.0022(13)
C42 0.0334(15) 0.066(2) 0.0472(17) -0.0105(16) 0.0135(13) 0.0057(14)
C43 0.0322(14) 0.0533(18) 0.0411(16) 0.0014(14) 0.0087(12) 0.0006(13)
C44 0.0357(15) 0.0434(16) 0.0364(15) -0.0018(12) 0.0059(12) -0.0033(12)
C45 0.0366(15) 0.0484(17) 0.0422(16) -0.0124(14) 0.0083(13) -0.0006(13)
C46 0.0402(17) 0.075(2) 0.063(2) -0.0299(19) 0.0140(16) 0.0050(17)
C47 0.0317(16) 0.077(2) 0.056(2) -0.0040(18) 0.0111(15) -0.0040(16)
C48 0.0329(14) 0.0395(15) 0.0322(13) -0.0021(11) 0.0077(11) 0.0001(11)
C1S 0.154(8) 0.128(7) 0.252(12) 0.035(7) 0.089(8) 0.033(6)
C5S 0.115(7) 0.205(13) 0.34(2) 0.133(13) -0.039(10) -0.030(8)
C4S 0.303(18) 0.205(13) 0.144(9) -0.023(9) -0.023(10) -0.063(13)
C3S 0.320(16) 0.193(11) 0.113(7) -0.023(7) 0.060(9) -0.133(11)
C6S 0.296(18) 0.39(2) 0.146(9) 0.077(12) 0.040(10) -0.193(18)
C2S 0.39(2) 0.172(11) 0.159(10) -0.053(9) 0.024(12) 0.011(13)

loop_
_atom_type_symbol
_atom_type_description
_atom_type_scat_dispersion_real
_atom_type_scat_dispersion_imag
_atom_type_scat_source
C C 0.0033 0.0016 'International Tables Vol C Tables 4.2.6.8 and 6.1.1.4'
H H 0.0000 0.0000 'International Tables Vol C Tables 4.2.6.8 and 6.1.1.4'
P P 0.1023 0.0942 'International Tables Vol C Tables 4.2.6.8 and 6.1.1.4'
Ge Ge 0.1547 1.8001 'International Tables Vol C Tables 4.2.6.8 and 6.1.1.4'

loop_
_geom_angle_atom_site_label_1
_geom_angle_atom_site_label_2
_geom_angle_atom_site_label_3
_geom_angle
C1 Ge1A C29 112.50(11)
C1 Ge1A P1A 114.68(8)
C29 Ge1A P1A 108.79(8)
C1 Ge1A H1GE 108.3(12)
C29 Ge1A H1GE 110.0(13)
P1A Ge1A H1GE 102.1(13)
Ge1A P1A H1PA 94(2)
Ge1A P1A H2PA 92.7(18)
H1PA P1A H2PA 102(3)
C29 Ge1B C1 116.5(2)
C29 Ge1B P1B 109.8(4)
C1 Ge1B P1B 110.5(4)
Ge1B P1B H1GE 64.3(13)
Ge1B P1B H1PA 79.3(13)
H1GE P1B H1PA 129.1(19)
Ge1B P1B H2PA 84.8(16)
H1GE P1B H2PA 136(2)
H1PA P1B H2PA 68(2)
C6 C1 C2 118.2(2)
C6 C1 Ge1A 121.83(19)
C2 C1 Ge1A 119.95(18)
C6 C1 Ge1B 111.2(2)
C2 C1 Ge1B 128.2(2)
Ge1A C1 Ge1B 17.87(19)
C3 C2 C1 118.9(2)
C3 C2 C16 113.2(2)
C1 C2 C16 127.2(2)
C4 C3 C2 121.9(3)
C4 C3 H3A 119.1
C2 C3 H3A 119.1
C3 C4 C5 119.1(3)
C3 C4 H4A 120.4
C5 C4 H4A 120.4
C4 C5 C6 121.1(3)
C4 C5 H5A 119.4
C6 C5 H5A 119.4
C5 C6 C1 119.7(2)
C5 C6 C7 114.9(2)
C1 C6 C7 125.0(2)
C8 C7 C12 118.8(3)
C8 C7 C6 121.9(3)
C12 C7 C6 118.8(2)
C9 C8 C7 119.4(3)
C9 C8 C13 119.8(3)
C7 C8 C13 120.9(3)
C10 C9 C8 122.5(3)
C10 C9 H9A 118.8
C8 C9 H9A 118.8
C9 C10 C11 117.9(3)
C9 C10 C14 121.4(3)
C11 C10 C14 120.7(3)
C10 C11 C12 121.7(3)
C10 C11 H11A 119.1
C12 C11 H11A 119.1
C11 C12 C7 119.7(3)
C11 C12 C15 118.0(3)
C7 C12 C15 122.3(3)
C8 C13 H13A 109.5
C8 C13 H13B 109.5
H13A C13 H13B 109.5
C8 C13 H13C 109.5
H13A C13 H13C 109.5
H13B C13 H13C 109.5
C10 C14 H14A 109.5
C10 C14 H14B 109.5
H14A C14 H14B 109.5
C10 C14 H14C 109.5
H14A C14 H14C 109.5
H14B C14 H14C 109.5
C12 C15 H15A 109.5
C12 C15 H15B 109.5
H15A C15 H15B 109.5
C12 C15 H15C 109.5
H15A C15 H15C 109.5
H15B C15 H15C 109.5
C21 C16 C17 118.6(2)
C21 C16 C2 117.3(2)
C17 C16 C2 122.5(2)
C18 C17 C16 119.7(3)
C18 C17 C24 118.4(2)
C16 C17 C24 121.8(2)
C19 C18 C17 122.1(3)
C19 C18 H18A 118.9
C17 C18 H18A 118.9
C18 C19 C20 117.8(3)
C18 C19 C23 121.0(3)
C20 C19 C23 121.1(3)
C19 C20 C21 122.6(3)
C19 C20 H20A 118.7
C21 C20 H20A 118.7
C20 C21 C16 119.1(3)
C20 C21 C22 118.9(3)
C16 C21 C22 122.0(3)
C21 C22 H22A 109.5
C21 C22 H22B 109.5
H22A C22 H22B 109.5
C21 C22 H22C 109.5
H22A C22 H22C 109.5
H22B C22 H22C 109.5
C19 C23 H23A 109.5
C19 C23 H23B 109.5
H23A C23 H23B 109.5
C19 C23 H23C 109.5
H23A C23 H23C 109.5
H23B C23 H23C 109.5
C17 C24 H24A 109.5
C17 C24 H24B 109.5
H24A C24 H24B 109.5
C17 C24 H24C 109.5
H24A C24 H24C 109.5
H24B C24 H24C 109.5
C26 C25 C29 118.7(2)
C26 C25 C40 113.7(2)
C29 C25 C40 126.6(2)
C27 C26 C25 121.9(3)
C27 C26 H26A 119.1
C25 C26 H26A 119.1
C28 C27 C26 119.3(3)
C28 C27 H27A 120.3
C26 C27 H27A 120.3
C27 C28 C30 120.9(3)
C27 C28 H28A 119.5
C30 C28 H28A 119.5
C25 C29 C30 118.2(2)
C25 C29 Ge1B 109.9(3)
C30 C29 Ge1B 131.7(3)
C25 C29 Ge1A 125.96(19)
C30 C29 Ge1A 115.59(18)
Ge1B C29 Ge1A 18.1(2)
C28 C30 C29 119.9(2)
C28 C30 C31 116.6(2)
C29 C30 C31 123.2(2)
C32 C31 C36 119.2(2)
C32 C31 C30 121.1(2)
C36 C31 C30 119.5(2)
C33 C32 C31 119.4(3)
C33 C32 C37 119.5(3)
C31 C32 C37 121.1(2)
C34 C33 C32 122.2(3)
C34 C33 H33A 118.9
C32 C33 H33A 118.9
C33 C34 C35 117.7(3)
C33 C34 C38 121.3(3)
C35 C34 C38 120.9(3)
C34 C35 C36 121.8(3)
C34 C35 H35A 119.1
C36 C35 H35A 119.1
C35 C36 C31 119.4(3)
C35 C36 C39 118.6(3)
C31 C36 C39 121.9(2)
C32 C37 H37A 109.5
C32 C37 H37B 109.5
H37A C37 H37B 109.5
C32 C37 H37C 109.5
H37A C37 H37C 109.5
H37B C37 H37C 109.5
C34 C38 H38A 109.5
C34 C38 H38B 109.5
H38A C38 H38B 109.5
C34 C38 H38C 109.5
H38A C38 H38C 109.5
H38B C38 H38C 109.5
C36 C39 H39A 109.5
C36 C39 H39B 109.5
H39A C39 H39B 109.5
C36 C39 H39C 109.5
H39A C39 H39C 109.5
H39B C39 H39C 109.5
C48 C40 C41 118.5(3)
C48 C40 C25 123.9(2)
C41 C40 C25 116.4(2)
C42 C41 C40 119.7(3)
C42 C41 C46 118.0(3)
C40 C41 C46 122.3(3)
C43 C42 C41 122.0(3)
C43 C42 H42A 119.0
C41 C42 H42A 119.0
C42 C43 C44 117.9(3)
C42 C43 C47 121.0(3)
C44 C43 C47 121.1(3)
C43 C44 C48 122.0(3)
C43 C44 H44A 119.0
C48 C44 H44A 119.0
C48 C45 H45A 109.5
C48 C45 H45B 109.5
H45A C45 H45B 109.5
C48 C45 H45C 109.5
H45A C45 H45C 109.5
H45B C45 H45C 109.5
C41 C46 H46A 109.5
C41 C46 H46B 109.5
H46A C46 H46B 109.5
C41 C46 H46C 109.5
H46A C46 H46C 109.5
H46B C46 H46C 109.5
C43 C47 H47A 109.5
C43 C47 H47B 109.5
H47A C47 H47B 109.5
C43 C47 H47C 109.5
H47A C47 H47C 109.5
H47B C47 H47C 109.5
C44 C48 C40 119.7(3)
C44 C48 C45 118.4(3)
C40 C48 C45 121.8(3)
C2S C1S H1SA 109.5
C2S C1S H1SB 109.5
H1SA C1S H1SB 109.5
C2S C1S H1SC 109.5
H1SA C1S H1SC 109.5
H1SB C1S H1SC 109.5
C6S C5S C4S 127.9(11)
C6S C5S H5S1 105.3
C4S C5S H5S1 105.3
C6S C5S H5S2 105.3
C4S C5S H5S2 105.3
H5S1 C5S H5S2 106.0
C5S C4S C3S 102.8(9)
C5S C4S H4SA 111.2
C3S C4S H4SA 111.2
C5S C4S H4SB 111.2
C3S C4S H4SB 111.2
H4SA C4S H4SB 109.1
C2S C3S C4S 92.6(8)
C2S C3S H3SA 113.2
C4S C3S H3SA 113.2
C2S C3S H3SB 113.2
C4S C3S H3SB 113.2
H3SA C3S H3SB 110.5
C5S C6S H6SA 109.5
C5S C6S H6SB 109.5
H6SA C6S H6SB 109.5
C5S C6S H6SC 109.5
H6SA C6S H6SC 109.5
H6SB C6S H6SC 109.5
C3S C2S C1S 110.2(10)
C3S C2S H2SA 109.6
C1S C2S H2SA 109.6
C3S C2S H2SB 109.6
C1S C2S H2SB 109.6
H2SA C2S H2SB 108.1

loop_
_geom_bond_atom_site_label_1
_geom_bond_atom_site_label_2
_geom_bond_distance
Ge1A C1 1.981(3)
Ge1A C29 2.003(3)
Ge1A P1A 2.3194(11)
Ge1A H1GE 1.58(4)
P1A H1PA 1.02(4)
P1A H2PA 1.34(4)
Ge1B C29 1.863(5)
Ge1B C1 2.031(5)
Ge1B P1B 2.331(14)
P1B H1GE 1.61(4)
P1B H1PA 1.68(4)
P1B H2PA 1.62(4)
C1 C6 1.419(4)
C1 C2 1.421(4)
C2 C3 1.398(4)
C2 C16 1.515(4)
C3 C4 1.376(4)
C3 H3A 0.9500
C4 C5 1.386(4)
C4 H4A 0.9500
C5 C6 1.395(4)
C5 H5A 0.9500
C6 C7 1.508(4)
C7 C8 1.405(4)
C7 C12 1.409(4)
C8 C9 1.390(4)
C8 C13 1.499(4)
C9 C10 1.383(5)
C9 H9A 0.9500
C10 C11 1.384(4)
C10 C14 1.511(5)
C11 C12 1.395(4)
C11 H11A 0.9500
C12 C15 1.515(4)
C13 H13A 0.9800
C13 H13B 0.9800
C13 H13C 0.9800
C14 H14A 0.9800
C14 H14B 0.9800
C14 H14C 0.9800
C15 H15A 0.9800
C15 H15B 0.9800
C15 H15C 0.9800
C16 C21 1.411(4)
C16 C17 1.413(4)
C17 C18 1.396(4)
C17 C24 1.501(4)
C18 C19 1.376(5)
C18 H18A 0.9500
C19 C20 1.387(5)
C19 C23 1.503(4)
C20 C21 1.395(4)
C20 H20A 0.9500
C21 C22 1.507(4)
C22 H22A 0.9800
C22 H22B 0.9800
C22 H22C 0.9800
C23 H23A 0.9800
C23 H23B 0.9800
C23 H23C 0.9800
C24 H24A 0.9800
C24 H24B 0.9800
C24 H24C 0.9800
C25 C26 1.402(4)
C25 C29 1.420(4)
C25 C40 1.515(4)
C26 C27 1.381(4)
C26 H26A 0.9500
C27 C28 1.378(4)
C27 H27A 0.9500
C28 C30 1.399(4)
C28 H28A 0.9500
C29 C30 1.421(3)
C30 C31 1.507(4)
C31 C32 1.403(4)
C31 C36 1.406(4)
C32 C33 1.395(4)
C32 C37 1.502(4)
C33 C34 1.387(4)
C33 H33A 0.9500
C34 C35 1.390(4)
C34 C38 1.508(4)
C35 C36 1.399(4)
C35 H35A 0.9500
C36 C39 1.507(4)
C37 H37A 0.9800
C37 H37B 0.9800
C37 H37C 0.9800
C38 H38A 0.9800
C38 H38B 0.9800
C38 H38C 0.9800
C39 H39A 0.9800
C39 H39B 0.9800
C39 H39C 0.9800
C40 C48 1.403(4)
C40 C41 1.410(4)
C41 C42 1.400(4)
C41 C46 1.509(5)
C42 C43 1.379(5)
C42 H42A 0.9500
C43 C44 1.388(4)
C43 C47 1.516(4)
C44 C48 1.399(4)
C44 H44A 0.9500
C45 C48 1.499(4)
C45 H45A 0.9800
C45 H45B 0.9800
C45 H45C 0.9800
C46 H46A 0.9800
C46 H46B 0.9800
C46 H46C 0.9800
C47 H47A 0.9800
C47 H47B 0.9800
C47 H47C 0.9800
C1S C2S 1.504(5)
C1S H1SA 0.9800
C1S H1SB 0.9800
C1S H1SC 0.9800
C5S C6S 1.491(5)
C5S C4S 1.493(5)
C5S H5S1 0.9900
C5S H5S2 0.9900
C4S C3S 1.505(5)
C4S H4SA 0.9900
C4S H4SB 0.9900
C3S C2S 1.492(5)
C3S H3SA 0.9900
C3S H3SB 0.9900
C6S H6SA 0.9800
C6S H6SB 0.9800
C6S H6SC 0.9800
C2S H2SA 0.9900
C2S H2SB 0.9900

loop_
_geom_torsion_atom_site_label_1
_geom_torsion_atom_site_label_2
_geom_torsion_atom_site_label_3
_geom_torsion_atom_site_label_4
_geom_torsion
C29 Ge1A C1 C6 121.6(2)
P1A Ge1A C1 C6 -3.4(2)
C29 Ge1A C1 C2 -58.5(2)
P1A Ge1A C1 C2 176.47(18)
C29 Ge1A C1 Ge1B 64.2(4)
P1A Ge1A C1 Ge1B -60.9(4)
C29 Ge1B C1 C6 142.8(3)
P1B Ge1B C1 C6 -90.9(5)
C29 Ge1B C1 C2 -19.2(6)
P1B Ge1B C1 C2 107.0(4)
C29 Ge1B C1 Ge1A -87.4(5)
P1B Ge1B C1 Ge1A 38.8(4)
C6 C1 C2 C3 -10.7(4)
Ge1A C1 C2 C3 169.4(2)
Ge1B C1 C2 C3 150.2(3)
C6 C1 C2 C16 158.9(3)
Ge1A C1 C2 C16 -21.0(4)
Ge1B C1 C2 C16 -40.2(5)
C1 C2 C3 C4 3.9(4)
C16 C2 C3 C4 -167.1(3)
C2 C3 C4 C5 4.2(4)
C3 C4 C5 C6 -5.4(4)
C4 C5 C6 C1 -1.6(4)
C4 C5 C6 C7 171.4(3)
C2 C1 C6 C5 9.6(4)
Ge1A C1 C6 C5 -170.5(2)
Ge1B C1 C6 C5 -154.4(3)
C2 C1 C6 C7 -162.6(3)
Ge1A C1 C6 C7 17.3(4)
Ge1B C1 C6 C7 33.4(4)
C5 C6 C7 C8 77.4(4)
C1 C6 C7 C8 -110.1(3)
C5 C6 C7 C12 -94.6(3)
C1 C6 C7 C12 77.9(4)
C12 C7 C8 C9 -1.5(4)
C6 C7 C8 C9 -173.5(3)
C12 C7 C8 C13 179.0(3)
C6 C7 C8 C13 7.0(5)
C7 C8 C9 C10 1.3(5)
C13 C8 C9 C10 -179.2(4)
C8 C9 C10 C11 -1.1(5)
C8 C9 C10 C14 177.4(4)
C9 C10 C11 C12 1.2(5)
C14 C10 C11 C12 -177.3(3)
C10 C11 C12 C7 -1.5(5)
C10 C11 C12 C15 178.8(3)
C8 C7 C12 C11 1.6(4)
C6 C7 C12 C11 173.9(3)
C8 C7 C12 C15 -178.7(3)
C6 C7 C12 C15 -6.4(4)
C3 C2 C16 C21 92.8(3)
C1 C2 C16 C21 -77.3(4)
C3 C2 C16 C17 -72.3(3)
C1 C2 C16 C17 117.6(3)
C21 C16 C17 C18 1.1(4)
C2 C16 C17 C18 166.0(2)
C21 C16 C17 C24 -178.9(3)
C2 C16 C17 C24 -14.0(4)
C16 C17 C18 C19 -0.9(4)
C24 C17 C18 C19 179.1(3)
C17 C18 C19 C20 0.3(5)
C17 C18 C19 C23 179.4(3)
C18 C19 C20 C21 0.2(5)
C23 C19 C20 C21 -179.0(3)
C19 C20 C21 C16 0.0(5)
C19 C20 C21 C22 -178.2(3)
C17 C16 C21 C20 -0.6(4)
C2 C16 C21 C20 -166.4(3)
C17 C16 C21 C22 177.5(3)
C2 C16 C21 C22 11.7(4)
C29 C25 C26 C27 3.8(4)
C40 C25 C26 C27 -165.4(3)
C25 C26 C27 C28 4.6(4)
C26 C27 C28 C30 -5.7(4)
C26 C25 C29 C30 -10.8(4)
C40 C25 C29 C30 156.8(3)
C26 C25 C29 Ge1B 173.1(2)
C40 C25 C29 Ge1B -19.2(4)
C26 C25 C29 Ge1A 163.4(2)
C40 C25 C29 Ge1A -28.9(4)
C1 Ge1B C29 C25 -77.2(4)
P1B Ge1B C29 C25 156.2(4)
C1 Ge1B C29 C30 107.5(4)
P1B Ge1B C29 C30 -19.1(5)
C1 Ge1B C29 Ge1A 76.8(5)
P1B Ge1B C29 Ge1A -49.8(5)
C1 Ge1A C29 C25 -44.6(3)
P1A Ge1A C29 C25 83.6(2)
C1 Ge1A C29 C30 129.86(19)
P1A Ge1A C29 C30 -101.95(18)
C1 Ge1A C29 Ge1B -75.2(4)
P1A Ge1A C29 Ge1B 53.0(4)
C27 C28 C30 C29 -1.5(4)
C27 C28 C30 C31 172.3(3)
C25 C29 C30 C28 9.8(4)
Ge1B C29 C30 C28 -175.2(3)
Ge1A C29 C30 C28 -165.1(2)
C25 C29 C30 C31 -163.6(2)
Ge1B C29 C30 C31 11.4(4)
Ge1A C29 C30 C31 21.5(3)
C28 C30 C31 C32 75.8(3)
C29 C30 C31 C32 -110.6(3)
C28 C30 C31 C36 -98.0(3)
C29 C30 C31 C36 75.6(3)
C36 C31 C32 C33 -4.5(4)
C30 C31 C32 C33 -178.2(2)
C36 C31 C32 C37 175.7(2)
C30 C31 C32 C37 1.9(4)
C31 C32 C33 C34 0.1(4)
C37 C32 C33 C34 179.9(3)
C32 C33 C34 C35 2.9(4)
C32 C33 C34 C38 -176.8(3)
C33 C34 C35 C36 -1.4(4)
C38 C34 C35 C36 178.2(3)
C34 C35 C36 C31 -2.9(4)
C34 C35 C36 C39 174.0(3)
C32 C31 C36 C35 5.8(4)
C30 C31 C36 C35 179.7(2)
C32 C31 C36 C39 -170.9(2)
C30 C31 C36 C39 2.9(4)
C26 C25 C40 C48 -77.8(3)
C29 C25 C40 C48 114.0(3)
C26 C25 C40 C41 89.2(3)
C29 C25 C40 C41 -79.0(4)
C48 C40 C41 C42 -2.5(5)
C25 C40 C41 C42 -170.3(3)
C48 C40 C41 C46 175.3(3)
C25 C40 C41 C46 7.6(5)
C40 C41 C42 C43 1.8(5)
C46 C41 C42 C43 -176.2(3)
C41 C42 C43 C44 -0.3(5)
C41 C42 C43 C47 179.6(3)
C42 C43 C44 C48 -0.3(5)
C47 C43 C44 C48 179.8(3)
C43 C44 C48 C40 -0.5(5)
C43 C44 C48 C45 178.1(3)
C41 C40 C48 C44 1.9(4)
C25 C40 C48 C44 168.7(3)
C41 C40 C48 C45 -176.6(3)
C25 C40 C48 C45 -9.9(4)
C6S C5S C4S C3S 18.6(19)
C5S C4S C3S C2S -178.9(11)
C4S C3S C2S C1S 176.3(11)
